data_7150278
loop_
_publ_author_name
'Hitchcock, Peter B.'
'Rowlands, Gareth J.'
'Seacome, Richard J.'

_publ_section_title
;
 The synthesis and directed ortho-lithiation of
 4-tert-butylsulfinyl[2.2]paracyclophane.
;
_journal_issue 21
_journal_name_full 'Organic &amp; biomolecular chemistry'
_journal_page_first 3873
_journal_page_last 3876
_journal_paper_doi 10.1039/b509994c
_journal_volume 3
_journal_year 2005
_chemical_absolute_configuration ad
_chemical_compound_source 'synthesis as described'
_chemical_formula_moiety 'C20 H24 O1 S1'
_chemical_formula_sum 'C20 H24 O S'
_chemical_formula_weight 312.45
_chemical_name_systematic
;
?
;
_space_group_IT_number 19
_symmetry_cell_setting orthorhombic
_symmetry_Int_Tables_number 19
_symmetry_space_group_name_Hall 'P 2ac 2ab'
_symmetry_space_group_name_H-M 'P 21 21 21'
_atom_sites_solution_hydrogens geom
_atom_sites_solution_primary direct
_atom_sites_solution_secondary difmap
_audit_conform_dict_location ftp://ftp.iucr.org/pub/cif_core.dic
_audit_conform_dict_name cif_core.dic
_audit_conform_dict_version 2.2
_audit_creation_date 2004-06-23T13:25:51-00:00
_audit_creation_method 'WinGX routine CIF_UPDATE'
_cell_angle_alpha 90
_cell_angle_beta 90
_cell_angle_gamma 90
_cell_formula_units_Z 4
_cell_length_a 9.9320(5)
_cell_length_b 11.5642(6)
_cell_length_c 14.7502(4)
_cell_measurement_reflns_used 6688
_cell_measurement_temperature 173(2)
_cell_measurement_theta_max 25.028
_cell_measurement_theta_min 3.705
_cell_measurement_wavelength 0.71073
_cell_volume 1694.14(13)
_computing_cell_refinement 'HKL Scalepack (Otwinowski & Minor 1997)'
_computing_data_collection 'Collect (Nonius BV, 1997-2000)'
_computing_data_reduction 'HKL Denzo and Scalepack (Otwinowski & Minor 1997)'
_computing_molecular_graphics 'Ortep-3 for Windows (Farrugia, 1997)'
_computing_publication_material 'WinGX publication routines (Farrugia, 1999)'
_computing_structure_refinement 'SHELXL-97 (Sheldrick, 1997)'
_computing_structure_solution 'SHELXS-97 (Sheldrick, 1997)'
_diffrn_ambient_temperature 173(2)
_diffrn_detector 'CCD plate'
_diffrn_measured_fraction_theta_full 0.967
_diffrn_measured_fraction_theta_max 0.967
_diffrn_measurement_device '95mm CCD camera on \k-goniostat'
_diffrn_measurement_device_type KappaCCD
_diffrn_measurement_method 'CCD rotation images, thick slices'
_diffrn_orient_matrix_type 'by Nonius Collect from scalepack cell'
_diffrn_orient_matrix_UB_11 -0.65779E-1
_diffrn_orient_matrix_UB_12 0.144074E-1
_diffrn_orient_matrix_UB_13 -0.500687E-1
_diffrn_orient_matrix_UB_21 -0.744329E-1
_diffrn_orient_matrix_UB_22 0.60521E-2
_diffrn_orient_matrix_UB_23 0.454072E-1
_diffrn_orient_matrix_UB_31 0.164395E-1
_diffrn_orient_matrix_UB_32 0.850501E-1
_diffrn_orient_matrix_UB_33 0.52504E-2
_diffrn_radiation_monochromator graphite
_diffrn_radiation_probe x-ray
_diffrn_radiation_type MoK\a
_diffrn_radiation_wavelength 0.71073
_diffrn_reflns_av_R_equivalents 0.0559
_diffrn_reflns_av_unetI/netI 0.0458
_diffrn_reflns_limit_h_max 11
_diffrn_reflns_limit_h_min -11
_diffrn_reflns_limit_k_max 13
_diffrn_reflns_limit_k_min -13
_diffrn_reflns_limit_l_max 16
_diffrn_reflns_limit_l_min -14
_diffrn_reflns_number 12874
_diffrn_reflns_theta_full 25.07
_diffrn_reflns_theta_max 25.07
_diffrn_reflns_theta_min 3.79
_diffrn_source 'Enraf Nonius FR590'
_exptl_absorpt_coefficient_mu 0.191
_exptl_absorpt_correction_type none
_exptl_crystal_colour colourless
_exptl_crystal_density_diffrn 1.225
_exptl_crystal_density_method 'not measured'
_exptl_crystal_description prism
_exptl_crystal_F_000 672
_exptl_crystal_size_max 0.2
_exptl_crystal_size_mid 0.2
_exptl_crystal_size_min 0.2
_refine_diff_density_max 0.19
_refine_diff_density_min -0.183
_refine_diff_density_rms 0.037
_refine_ls_abs_structure_details 'Flack H D (1983), Acta Cryst. A39, 876-881'
_refine_ls_abs_structure_Flack 0.07(11)
_refine_ls_extinction_method none
_refine_ls_goodness_of_fit_ref 0.97
_refine_ls_hydrogen_treatment refall
_refine_ls_matrix_type full
_refine_ls_number_parameters 295
_refine_ls_number_reflns 2909
_refine_ls_number_restraints 0
_refine_ls_restrained_S_all 0.97
_refine_ls_R_factor_all 0.0532
_refine_ls_R_factor_gt 0.0383
_refine_ls_shift/su_max 0.002
_refine_ls_shift/su_mean 0
_refine_ls_structure_factor_coef Fsqd
_refine_ls_weighting_details 'calc w=1/[\s^2^(Fo^2^)+(0.0627P)^2^+0.0356P] where P=(Fo^2^+2Fc^2^)/3'
_refine_ls_weighting_scheme calc
_refine_ls_wR_factor_gt 0.0887
_refine_ls_wR_factor_ref 0.0967
_reflns_number_gt 2406
_reflns_number_total 2909
_reflns_threshold_expression >2sigma(I)
_cod_data_source_file b509994c.txt
_cod_data_source_block jun2504
_cod_original_sg_symbol_H-M P2(1)2(1)2(1)
_cod_original_formula_sum 'C20 H24 O1 S1'
_cod_database_code 7150278

loop_
_symmetry_equiv_pos_as_xyz
'x, y, z'
'-x+1/2, -y, z+1/2'
'x+1/2, -y+1/2, -z'
'-x, y+1/2, -z+1/2'

loop_
_atom_site_label
_atom_site_type_symbol
_atom_site_fract_x
_atom_site_fract_y
_atom_site_fract_z
_atom_site_U_iso_or_equiv
_atom_site_adp_type
_atom_site_occupancy
_atom_site_symmetry_multiplicity
_atom_site_calc_flag
_atom_site_refinement_flags
_atom_site_disorder_assembly
_atom_site_disorder_group
S S 0.49878(6) 0.48424(4) 0.50138(4) 0.02991(18) Uani 1 1 d . . .
O O 0.39801(18) 0.40471(18) 0.54349(12) 0.0462(5) Uani 1 1 d . . .
C1 C 0.4244(4) 0.7799(3) 0.4158(3) 0.0573(9) Uani 1 1 d . . .
H1B H 0.437(4) 0.776(3) 0.481(3) 0.082(12) Uiso 1 1 d . . .
H1A H 0.438(3) 0.853(3) 0.388(2) 0.075(11) Uiso 1 1 d . . .
C2 C 0.5439(3) 0.7042(2) 0.3779(2) 0.0442(7) Uani 1 1 d . . .
H2B H 0.604(3) 0.688(2) 0.423(2) 0.047(8) Uiso 1 1 d . . .
H2A H 0.591(3) 0.745(2) 0.3323(19) 0.046(8) Uiso 1 1 d . . .
C3 C 0.4974(3) 0.59334(18) 0.33408(15) 0.0320(5) Uani 1 1 d . . .
C4 C 0.4569(2) 0.49593(19) 0.38326(16) 0.0281(5) Uani 1 1 d . . .
C5 C 0.3631(3) 0.4193(2) 0.34784(17) 0.0316(6) Uani 1 1 d . . .
H5 H 0.326(2) 0.366(2) 0.3901(17) 0.031(7) Uiso 1 1 d . . .
C6 C 0.3089(3) 0.4365(2) 0.26195(17) 0.0347(6) Uani 1 1 d . . .
C7 C 0.3727(3) 0.5165(2) 0.20623(18) 0.0402(7) Uani 1 1 d . . .
H7 H 0.339(3) 0.529(2) 0.146(2) 0.050(8) Uiso 1 1 d . . .
C8 C 0.4663(3) 0.5918(3) 0.24214(18) 0.0405(7) Uani 1 1 d . . .
H8 H 0.499(3) 0.650(3) 0.2090(19) 0.053(8) Uiso 1 1 d . . .
C9 C 0.1712(3) 0.3912(3) 0.2367(2) 0.0475(8) Uani 1 1 d . . .
H9B H 0.162(3) 0.319(3) 0.254(2) 0.072(11) Uiso 1 1 d . . .
H9A H 0.158(4) 0.390(3) 0.169(3) 0.081(11) Uiso 1 1 d . . .
C10 C 0.0552(4) 0.4639(5) 0.2757(4) 0.0710(12) Uani 1 1 d . . .
H10B H 0.009(5) 0.421(4) 0.312(3) 0.109(17) Uiso 1 1 d . . .
H10A H -0.006(5) 0.481(4) 0.232(3) 0.119(18) Uiso 1 1 d . . .
C11 C 0.1000(3) 0.5747(3) 0.3230(2) 0.0486(8) Uani 1 1 d . . .
C12 C 0.1340(3) 0.5734(3) 0.41418(19) 0.0461(7) Uani 1 1 d . . .
H12 H 0.103(3) 0.502(3) 0.4540(19) 0.055(8) Uiso 1 1 d . . .
C13 C 0.2265(3) 0.6526(3) 0.4484(2) 0.0422(7) Uani 1 1 d . . .
H13 H 0.262(3) 0.641(3) 0.512(2) 0.054(8) Uiso 1 1 d . . .
C14 C 0.2875(3) 0.7322(2) 0.39264(19) 0.0423(7) Uani 1 1 d . . .
C15 C 0.2299(3) 0.7489(3) 0.3073(2) 0.0515(8) Uani 1 1 d . . .
H15 H 0.267(3) 0.806(3) 0.268(2) 0.064(9) Uiso 1 1 d . . .
C16 C 0.1376(3) 0.6697(3) 0.2727(2) 0.0533(8) Uani 1 1 d . . .
H16 H 0.107(3) 0.675(2) 0.206(2) 0.056(8) Uiso 1 1 d . . .
C17 C 0.6584(2) 0.4009(2) 0.4962(2) 0.0372(6) Uani 1 1 d . . .
C18 C 0.7612(3) 0.4682(4) 0.4407(3) 0.0597(10) Uani 1 1 d . . .
H18C H 0.782(4) 0.554(4) 0.466(3) 0.100(14) Uiso 1 1 d . . .
H18B H 0.728(3) 0.474(3) 0.372(2) 0.065(9) Uiso 1 1 d . . .
H18A H 0.841(4) 0.424(3) 0.449(2) 0.083(12) Uiso 1 1 d . . .
C19 C 0.7038(4) 0.3929(3) 0.5949(2) 0.0507(8) Uani 1 1 d . . .
H19C H 0.726(4) 0.472(4) 0.618(3) 0.094(13) Uiso 1 1 d . . .
H19A H 0.637(4) 0.352(3) 0.629(2) 0.070(10) Uiso 1 1 d . . .
H19B H 0.787(3) 0.355(3) 0.593(2) 0.066(10) Uiso 1 1 d . . .
C20 C 0.6299(5) 0.2820(3) 0.4571(3) 0.0606(10) Uani 1 1 d . . .
H20C H 0.721(4) 0.237(4) 0.457(3) 0.105(14) Uiso 1 1 d . . .
H20A H 0.564(4) 0.250(3) 0.490(3) 0.072(13) Uiso 1 1 d . . .
H20B H 0.603(3) 0.284(3) 0.396(2) 0.057(9) Uiso 1 1 d . . .

loop_
_atom_site_aniso_label
_atom_site_aniso_U_11
_atom_site_aniso_U_22
_atom_site_aniso_U_33
_atom_site_aniso_U_23
_atom_site_aniso_U_13
_atom_site_aniso_U_12
S 0.0279(3) 0.0329(3) 0.0289(3) 0.0010(3) 0.0003(3) 0.0004(3)
O 0.0368(10) 0.0628(13) 0.0391(10) 0.0199(9) 0.0019(8) -0.0089(10)
C1 0.062(2) 0.0405(19) 0.069(2) -0.0127(17) -0.0034(17) -0.0066(16)
C2 0.0438(17) 0.0353(15) 0.0535(18) 0.0086(14) -0.0072(16) -0.0092(12)
C3 0.0270(12) 0.0322(12) 0.0370(14) 0.0049(10) 0.0015(11) -0.0010(13)
C4 0.0247(11) 0.0284(12) 0.0311(14) -0.0017(10) 0.0026(10) 0.0050(10)
C5 0.0335(14) 0.0254(13) 0.0359(14) 0.0002(11) 0.0028(11) 0.0022(12)
C6 0.0384(14) 0.0313(13) 0.0344(15) -0.0090(11) -0.0074(11) 0.0068(12)
C7 0.0466(17) 0.0475(17) 0.0265(15) 0.0005(12) 0.0011(12) 0.0114(15)
C8 0.0406(17) 0.0432(15) 0.0378(16) 0.0105(13) 0.0081(13) 0.0019(13)
C9 0.0449(18) 0.0417(18) 0.056(2) -0.0039(15) -0.0180(15) -0.0017(14)
C10 0.045(2) 0.091(3) 0.077(3) -0.037(2) 0.003(2) -0.013(2)
C11 0.0309(15) 0.067(2) 0.0482(19) -0.0207(16) 0.0006(13) 0.0081(15)
C12 0.0318(16) 0.0598(19) 0.0467(18) -0.0093(15) 0.0087(13) 0.0066(14)
C13 0.0387(16) 0.0491(18) 0.0389(16) -0.0107(14) -0.0007(14) 0.0152(14)
C14 0.0484(17) 0.0331(14) 0.0455(17) -0.0104(12) -0.0022(14) 0.0111(13)
C15 0.060(2) 0.0437(17) 0.0510(19) 0.0022(15) 0.0008(16) 0.0154(17)
C16 0.0489(18) 0.069(2) 0.0417(17) -0.0134(16) -0.0114(15) 0.0237(17)
C17 0.0297(13) 0.0381(14) 0.0438(14) -0.0023(14) -0.0075(13) 0.0059(10)
C18 0.0257(16) 0.090(3) 0.063(2) 0.0031(19) 0.0015(15) 0.0075(18)
C19 0.0460(19) 0.060(2) 0.0464(18) 0.0021(16) -0.0139(16) 0.0100(17)
C20 0.064(3) 0.049(2) 0.069(2) -0.0163(18) -0.023(2) 0.0205(19)

loop_
_atom_type_symbol
_atom_type_description
_atom_type_scat_dispersion_real
_atom_type_scat_dispersion_imag
_atom_type_scat_source
C C 0.0033 0.0016 'International Tables Vol C Tables 4.2.6.8 and 6.1.1.4'
H H 0 0 'International Tables Vol C Tables 4.2.6.8 and 6.1.1.4'
O O 0.0106 0.006 'International Tables Vol C Tables 4.2.6.8 and 6.1.1.4'
S S 0.1246 0.1234 'International Tables Vol C Tables 4.2.6.8 and 6.1.1.4'

loop_
_geom_angle_atom_site_label_1
_geom_angle_atom_site_label_2
_geom_angle_atom_site_label_3
_geom_angle
_geom_angle_site_symmetry_1
_geom_angle_site_symmetry_3
_geom_angle_publ_flag
O S C4 107.11(11) . . ?
O S C17 105.62(11) . . ?
C4 S C17 101.36(11) . . ?
C14 C1 C2 113.3(2) . . ?
C3 C2 C1 113.2(2) . . ?
C8 C3 C4 115.5(2) . . ?
C8 C3 C2 119.8(2) . . ?
C4 C3 C2 123.4(2) . . ?
C5 C4 C3 120.8(2) . . ?
C5 C4 S 118.21(18) . . ?
C3 C4 S 119.79(17) . . ?
C6 C5 C4 120.8(2) . . ?
C5 C6 C7 117.2(2) . . ?
C5 C6 C9 121.7(3) . . ?
C7 C6 C9 119.8(3) . . ?
C8 C7 C6 120.0(2) . . ?
C7 C8 C3 122.2(2) . . ?
C6 C9 C10 113.4(3) . . ?
C11 C10 C9 114.3(3) . . ?
C16 C11 C12 117.7(3) . . ?
C16 C11 C10 120.2(3) . . ?
C12 C11 C10 120.4(4) . . ?
C11 C12 C13 120.4(3) . . ?
C14 C13 C12 121.0(3) . . ?
C13 C14 C15 116.8(3) . . ?
C13 C14 C1 120.5(3) . . ?
C15 C14 C1 121.6(3) . . ?
C16 C15 C14 120.6(3) . . ?
C11 C16 C15 120.4(3) . . ?
C20 C17 C18 112.5(3) . . ?
C20 C17 C19 111.3(3) . . ?
C18 C17 C19 110.2(3) . . ?
C20 C17 S 109.1(2) . . ?
C18 C17 S 109.2(2) . . ?
C19 C17 S 104.1(2) . . ?

loop_
_geom_bond_atom_site_label_1
_geom_bond_atom_site_label_2
_geom_bond_distance
_geom_bond_site_symmetry_2
_geom_bond_publ_flag
S O 1.4943(18) . ?
S C4 1.796(2) . ?
S C17 1.857(2) . ?
C1 C14 1.507(4) . ?
C1 C2 1.577(5) . ?
C2 C3 1.509(4) . ?
C3 C8 1.391(4) . ?
C3 C4 1.399(3) . ?
C4 C5 1.388(3) . ?
C5 C6 1.391(4) . ?
C6 C7 1.391(4) . ?
C6 C9 1.511(4) . ?
C7 C8 1.380(4) . ?
C9 C10 1.537(5) . ?
C10 C11 1.526(5) . ?
C11 C16 1.377(5) . ?
C11 C12 1.387(4) . ?
C12 C13 1.392(4) . ?
C13 C14 1.375(4) . ?
C14 C15 1.396(4) . ?
C15 C16 1.392(5) . ?
C17 C20 1.518(4) . ?
C17 C18 1.523(4) . ?
C17 C19 1.527(4) . ?

loop_
_cod_related_entry_id
_cod_related_entry_database
_cod_related_entry_code
1 ChemSpider 21141209
